data_4110461
loop_
_publ_author_name
'Chahrazed Beghidja'
'Guillaume Rogez'
'Jens Kortus'
'Marcel Wesolek'
'Richard Welter'

_publ_contact_author_address
;
Institut Le Bel, rue Blaise Pascal, 67000 STRASBOURG, FRANCE
;
_publ_contact_author_email welter@chimie.u-strasbg.fr
_publ_contact_author_fax 0390241232
_publ_contact_author_name
;
Richard Welter
;
_publ_contact_author_phone 0390241593
_publ_section_title
;
 Very Strong Ferromagnetic Interaction in a New Binuclear
 \m-Methoxo-Bridged Mn(III) Complex: Synthesis, Crystal Structure,
 Magnetic Properties, and DFT Calculations
;
_journal_name_full 'Journal of the American Chemical Society'
_journal_page_first 3140
_journal_page_last 3141
_journal_paper_doi 10.1021/ja0575023
_journal_volume 128
_journal_year 2006
_chemical_formula_moiety 'C42 H42 Mn2 N8 O10 S8, 0.1(C H4 O)'
_chemical_formula_sum 'C42.1 H42.4 Mn2 N8 O10.1 S8'
_chemical_formula_weight 1188.48
_chemical_name_systematic
; 
 ? 
;
_space_group_IT_number 14
_symmetry_cell_setting monoclinic
_symmetry_space_group_name_Hall '-P 2yn'
_symmetry_space_group_name_H-M 'P 1 21/n 1'
_atom_sites_solution_hydrogens geom
_atom_sites_solution_primary direct
_atom_sites_solution_secondary difmap
_audit_creation_date 11-12-05
_audit_creation_method SHELXL-97
_cell_angle_alpha 90.00
_cell_angle_beta 105.68(5)
_cell_angle_gamma 90.00
_cell_formula_units_Z 4
_cell_length_a 16.609(2)
_cell_length_b 15.269(5)
_cell_length_c 21.061(6)
_cell_measurement_reflns_used 121218
_cell_measurement_temperature 173(2)
_cell_measurement_theta_max 30.034
_cell_measurement_theta_min 0.998
_cell_volume 5142(3)
_computing_cell_refinement 'Denzo (Nonius B.V., 1998)'
_computing_data_collection 'Collect (Nonius B.V., 1998)'
_computing_data_reduction 'Denzo (Nonius B.V., 1998)'
_computing_molecular_graphics 'PLATON 98 (Spek, 1998)'
_computing_publication_material 'SHELXL-97 (Sheldrick, 1997)'
_computing_structure_refinement 'SHELXL-97 (Sheldrick, 1997)'
_computing_structure_solution 'SHELXS-97 (Sheldrick, 1997)'
_diffrn_ambient_temperature 173(2)
_diffrn_measured_fraction_theta_full 0.999
_diffrn_measured_fraction_theta_max 0.999
_diffrn_measurement_device_type KappaCCD
_diffrn_measurement_method '\p scans'
_diffrn_radiation_monochromator graphite
_diffrn_radiation_source 'fine-focus sealed tube'
_diffrn_radiation_type MoK\a
_diffrn_radiation_wavelength 0.71069
_diffrn_reflns_av_R_equivalents 0.097
_diffrn_reflns_av_sigmaI/netI 0.2212
_diffrn_reflns_limit_h_max 20
_diffrn_reflns_limit_h_min -21
_diffrn_reflns_limit_k_max 19
_diffrn_reflns_limit_k_min 0
_diffrn_reflns_limit_l_max 26
_diffrn_reflns_limit_l_min 0
_diffrn_reflns_number 11211
_diffrn_reflns_theta_full 27.00
_diffrn_reflns_theta_max 27.00
_diffrn_reflns_theta_min 2.41
_exptl_absorpt_coefficient_mu 0.878
_exptl_absorpt_correction_T_max 0.949
_exptl_absorpt_correction_T_min 0.848
_exptl_absorpt_correction_type multi-scan
_exptl_absorpt_process_details
;
multi-scan from symmetry-related measurements 
 Sortav (Blessing 1995)
;
_exptl_crystal_colour brown
_exptl_crystal_density_diffrn 1.535
_exptl_crystal_description prism
_exptl_crystal_F_000 2439.2
_exptl_crystal_size_max 0.08
_exptl_crystal_size_mid 0.05
_exptl_crystal_size_min 0.05
_refine_diff_density_max 0.499
_refine_diff_density_min -0.286
_refine_diff_density_rms 0.076
_refine_ls_extinction_method none
_refine_ls_goodness_of_fit_ref 1.007
_refine_ls_hydrogen_treatment constr
_refine_ls_matrix_type full
_refine_ls_number_parameters 638
_refine_ls_number_reflns 11211
_refine_ls_number_restraints 2
_refine_ls_restrained_S_all 1.007
_refine_ls_R_factor_all 0.2276
_refine_ls_R_factor_gt 0.0957
_refine_ls_shift/su_max 0.004
_refine_ls_shift/su_mean 0.000
_refine_ls_structure_factor_coef Fsqd
_refine_ls_weighting_details 'calc w=1/[\s^2^(Fo^2^)+(0.0200P)^2^+0.0000P] where P=(Fo^2^+2Fc^2^)/3'
_refine_ls_weighting_scheme calc
_refine_ls_wR_factor_gt 0.1331
_refine_ls_wR_factor_ref 0.1675
_reflns_number_gt 6029
_reflns_number_total 11211
_reflns_threshold_expression >2sigma(I)
_cod_data_source_file ja0575023si20060110_083540.cif
_cod_data_source_block ricardo
_cod_original_formula_sum 'C42.10 H42.40 Mn2 N8 O10.10 S8'
_cod_database_code 4110461

loop_
_symmetry_equiv_pos_as_xyz
'x, y, z'
'-x+1/2, y+1/2, -z+1/2'
'-x, -y, -z'
'x-1/2, -y-1/2, z-1/2'

loop_
_atom_site_label
_atom_site_type_symbol
_atom_site_fract_x
_atom_site_fract_y
_atom_site_fract_z
_atom_site_U_iso_or_equiv
_atom_site_adp_type
_atom_site_occupancy
_atom_site_symmetry_multiplicity
_atom_site_calc_flag
_atom_site_refinement_flags
Mn1 Mn 0.44766(6) 0.00634(7) 0.26351(4) 0.0353(3) Uani 1 1 d .
Mn2 Mn 0.36775(6) 0.11344(7) 0.13812(4) 0.0372(3) Uani 1 1 d .
S1 S 0.61313(11) 0.19145(13) 0.30539(9) 0.0508(5) Uani 1 1 d .
S2 S 0.57094(12) 0.22857(13) 0.43062(9) 0.0555(6) Uani 1 1 d .
S3 S 0.27770(11) -0.15546(13) 0.16888(10) 0.0550(5) Uani 1 1 d .
S4 S 0.40152(12) -0.29757(13) 0.18051(11) 0.0615(6) Uani 1 1 d .
S5 S 0.38946(12) 0.13991(15) -0.03782(9) 0.0635(6) Uani 1 1 d .
S6 S 0.43410(12) 0.32615(15) -0.01165(9) 0.0635(6) Uani 1 1 d .
S7 S 0.07486(10) 0.11978(12) 0.05562(8) 0.0454(5) Uani 1 1 d .
S8 S 0.18581(11) 0.24309(12) 0.14742(9) 0.0504(5) Uani 1 1 d .
O1 O 0.4045(2) -0.0298(3) 0.33611(19) 0.0377(11) Uani 1 1 d .
O2 O 0.4402(3) 0.1099(3) 0.5126(2) 0.0599(14) Uani 1 1 d .
H2O H 0.4678 0.1123 0.4846 0.090 Uiso 1 1 calc .
O3 O 0.5600(2) -0.0385(3) 0.29327(19) 0.0397(11) Uani 1 1 d .
O4 O 0.6310(3) -0.2953(3) 0.2603(2) 0.0593(14) Uani 1 1 d .
H4O H 0.5822 -0.2754 0.2533 0.089 Uiso 1 1 calc .
O5 O 0.3756(2) 0.2154(3) 0.19085(19) 0.0389(11) Uani 1 1 d .
O6 O 0.4846(3) 0.4502(3) 0.1481(3) 0.0687(15) Uani 1 1 d .
H6O H 0.4709 0.4067 0.1232 0.103 Uiso 1 1 calc .
O7 O 0.3629(2) 0.0200(3) 0.07888(19) 0.0435(12) Uani 1 1 d .
O8 O 0.1333(3) -0.1021(4) -0.0017(3) 0.097(2) Uani 1 1 d .
H8O H 0.1438 -0.0712 0.0326 0.145 Uiso 1 1 calc .
O9 O 0.3401(2) 0.0422(3) 0.21549(19) 0.0395(11) Uani 1 1 d .
O10 O 0.4756(2) 0.0674(3) 0.19116(18) 0.0367(11) Uani 1 1 d .
N1 N 0.4535(3) 0.0972(3) 0.3929(2) 0.0338(13) Uani 1 1 d .
N2 N 0.4939(3) 0.1092(3) 0.3430(2) 0.0357(13) Uani 1 1 d .
N3 N 0.5194(3) -0.1730(3) 0.2433(2) 0.0394(14) Uani 1 1 d .
N4 N 0.4390(3) -0.1354(3) 0.2274(2) 0.0378(14) Uani 1 1 d .
N5 N 0.4282(3) 0.2918(4) 0.1168(3) 0.0414(14) Uani 1 1 d .
N6 N 0.4074(3) 0.2152(4) 0.0785(3) 0.0420(14) Uani 1 1 d .
N7 N 0.2203(3) 0.0369(4) 0.0469(2) 0.0410(14) Uani 1 1 d .
N8 N 0.2399(3) 0.1117(4) 0.0885(2) 0.0398(14) Uani 1 1 d .
C1 C 0.4096(4) 0.0252(4) 0.3839(3) 0.0342(16) Uani 1 1 d .
C2 C 0.3610(4) 0.0061(4) 0.4328(3) 0.0337(15) Uani 1 1 d .
C3 C 0.3802(4) 0.0482(4) 0.4945(3) 0.0418(17) Uani 1 1 d .
C4 C 0.3358(4) 0.0268(5) 0.5390(3) 0.056(2) Uani 1 1 d .
H4 H 0.3499 0.0533 0.5814 0.067 Uiso 1 1 calc .
C5 C 0.2725(5) -0.0318(5) 0.5229(4) 0.057(2) Uani 1 1 d .
H5 H 0.2426 -0.0461 0.5541 0.068 Uiso 1 1 calc .
C6 C 0.2509(4) -0.0709(5) 0.4619(4) 0.053(2) Uani 1 1 d .
H6 H 0.2050 -0.1103 0.4504 0.064 Uiso 1 1 calc .
C7 C 0.2956(4) -0.0530(4) 0.4182(3) 0.0404(17) Uani 1 1 d .
H7 H 0.2815 -0.0818 0.3766 0.049 Uiso 1 1 calc .
C8 C 0.5510(4) 0.1678(4) 0.3578(3) 0.0371(16) Uani 1 1 d .
C9 C 0.6506(4) 0.2948(5) 0.3452(4) 0.059(2) Uani 1 1 d .
H9A H 0.7043 0.3109 0.3365 0.070 Uiso 1 1 calc .
H9B H 0.6095 0.3418 0.3278 0.070 Uiso 1 1 calc .
C10 C 0.6623(5) 0.2839(5) 0.4187(4) 0.066(2) Uani 1 1 d .
H10A H 0.6688 0.3419 0.4405 0.079 Uiso 1 1 calc .
H10B H 0.7131 0.2489 0.4382 0.079 Uiso 1 1 calc .
C11 C 0.5758(4) -0.1169(5) 0.2755(3) 0.0368(16) Uani 1 1 d .
C12 C 0.6648(4) -0.1431(5) 0.2903(3) 0.0365(16) Uani 1 1 d .
C13 C 0.6873(4) -0.2293(5) 0.2811(3) 0.050(2) Uani 1 1 d .
C14 C 0.7708(5) -0.2534(6) 0.2947(4) 0.063(2) Uani 1 1 d .
H14 H 0.7862 -0.3125 0.2901 0.075 Uiso 1 1 calc .
C15 C 0.8316(5) -0.1887(6) 0.3153(4) 0.065(2) Uani 1 1 d .
H15 H 0.8891 -0.2040 0.3247 0.078 Uiso 1 1 calc .
C16 C 0.8097(4) -0.1029(6) 0.3221(3) 0.057(2) Uani 1 1 d .
H16 H 0.8517 -0.0591 0.3350 0.069 Uiso 1 1 calc .
C17 C 0.7273(4) -0.0811(5) 0.3102(3) 0.0467(19) Uani 1 1 d .
H17 H 0.7125 -0.0221 0.3158 0.056 Uiso 1 1 calc .
C18 C 0.3826(4) -0.1890(4) 0.1967(3) 0.0382(17) Uani 1 1 d .
C19 C 0.2360(5) -0.2632(5) 0.1469(4) 0.070(2) Uani 1 1 d .
H19A H 0.2221 -0.2907 0.1852 0.084 Uiso 1 1 calc .
H19B H 0.1841 -0.2592 0.1104 0.084 Uiso 1 1 calc .
C20 C 0.2995(5) -0.3183(5) 0.1259(4) 0.068(2) Uani 1 1 d .
H20A H 0.2992 -0.3035 0.0800 0.082 Uiso 1 1 calc .
H20B H 0.2854 -0.3811 0.1274 0.082 Uiso 1 1 calc .
C21 C 0.4104(4) 0.2844(5) 0.1742(3) 0.0389(17) Uani 1 1 d .
C22 C 0.4338(4) 0.3570(5) 0.2217(3) 0.0400(17) Uani 1 1 d .
C23 C 0.4707(4) 0.4322(5) 0.2081(4) 0.052(2) Uani 1 1 d .
C24 C 0.4984(5) 0.4954(5) 0.2575(5) 0.070(2) Uani 1 1 d .
H24 H 0.5251 0.5473 0.2486 0.085 Uiso 1 1 calc .
C25 C 0.4867(6) 0.4816(6) 0.3182(5) 0.080(3) Uani 1 1 d .
H25 H 0.5068 0.5236 0.3520 0.095 Uiso 1 1 calc .
C26 C 0.4464(5) 0.4082(6) 0.3318(4) 0.071(2) Uani 1 1 d .
H26 H 0.4360 0.4013 0.3737 0.085 Uiso 1 1 calc .
C27 C 0.4216(4) 0.3455(5) 0.2845(4) 0.052(2) Uani 1 1 d .
H27 H 0.3958 0.2935 0.2942 0.063 Uiso 1 1 calc .
C29 C 0.4152(7) 0.1953(7) -0.1036(4) 0.105(4) Uani 1 1 d D
H29A H 0.4721 0.1776 -0.1050 0.126 Uiso 1 1 calc .
H29B H 0.3756 0.1775 -0.1457 0.126 Uiso 1 1 calc .
C30 C 0.4125(7) 0.2929(7) -0.0968(4) 0.119(4) Uani 1 1 d D
H30A H 0.3564 0.3145 -0.1212 0.143 Uiso 1 1 calc .
H30B H 0.4541 0.3198 -0.1167 0.143 Uiso 1 1 calc .
C28 C 0.4099(4) 0.2264(5) 0.0179(3) 0.050(2) Uani 1 1 d .
C31 C 0.2877(4) -0.0062(5) 0.0457(3) 0.0393(17) Uani 1 1 d .
C32 C 0.2817(4) -0.0875(4) 0.0098(3) 0.0395(17) Uani 1 1 d .
C33 C 0.2070(4) -0.1339(5) -0.0109(4) 0.062(2) Uani 1 1 d .
C34 C 0.2048(5) -0.2172(5) -0.0382(4) 0.071(3) Uani 1 1 d .
H34 H 0.1543 -0.2500 -0.0494 0.085 Uiso 1 1 calc .
C35 C 0.2770(5) -0.2514(5) -0.0485(4) 0.061(2) Uani 1 1 d .
H35 H 0.2754 -0.3071 -0.0689 0.074 Uiso 1 1 calc .
C36 C 0.3512(4) -0.2063(5) -0.0298(4) 0.055(2) Uani 1 1 d .
H36 H 0.4008 -0.2310 -0.0364 0.066 Uiso 1 1 calc .
C37 C 0.3527(4) -0.1252(5) -0.0016(3) 0.052(2) Uani 1 1 d .
H37 H 0.4039 -0.0937 0.0106 0.063 Uiso 1 1 calc .
C38 C 0.1755(4) 0.1532(4) 0.0956(3) 0.0369(16) Uani 1 1 d .
C39 C 0.0237(5) 0.2014(5) 0.0936(4) 0.070(2) Uani 1 1 d .
H39A H -0.0279 0.2218 0.0613 0.084 Uiso 1 1 calc .
H39B H 0.0077 0.1750 0.1314 0.084 Uiso 1 1 calc .
C40 C 0.0801(5) 0.2766(6) 0.1167(4) 0.081(3) Uani 1 1 d .
H40A H 0.0625 0.3078 0.1519 0.097 Uiso 1 1 calc .
H40B H 0.0755 0.3180 0.0797 0.097 Uiso 1 1 calc .
C41 C 0.2657(4) 0.0420(5) 0.2378(3) 0.054(2) Uani 1 1 d .
H41A H 0.2770 0.0123 0.2805 0.081 Uiso 1 1 calc .
H41B H 0.2210 0.0112 0.2056 0.081 Uiso 1 1 calc .
H41C H 0.2483 0.1025 0.2424 0.081 Uiso 1 1 calc .
C42 C 0.5411(4) 0.0466(5) 0.1619(3) 0.054(2) Uani 1 1 d .
H42A H 0.5952 0.0606 0.1928 0.082 Uiso 1 1 calc .
H42B H 0.5341 0.0809 0.1214 0.082 Uiso 1 1 calc .
H42C H 0.5391 -0.0160 0.1513 0.082 Uiso 1 1 calc .
C43 C 0.778(2) 0.473(4) 0.342(3) 0.047(10) Uiso 0.10 1 d PD
H43A H 0.8303 0.5044 0.3621 0.070 Uiso 0.10 1 calc P
H43B H 0.7751 0.4607 0.2955 0.070 Uiso 0.10 1 calc P
H43C H 0.7769 0.4181 0.3653 0.070 Uiso 0.10 1 calc P
O11 O 0.715(2) 0.521(3) 0.345(2) 0.047(10) Uiso 0.10 1 d PD
H11 H 0.7313 0.5617 0.3725 0.070 Uiso 0.10 1 calc P

loop_
_atom_site_aniso_label
_atom_site_aniso_U_11
_atom_site_aniso_U_22
_atom_site_aniso_U_33
_atom_site_aniso_U_23
_atom_site_aniso_U_13
_atom_site_aniso_U_12
Mn1 0.0304(5) 0.0463(7) 0.0274(5) -0.0013(5) 0.0050(4) -0.0008(5)
Mn2 0.0326(5) 0.0473(7) 0.0279(5) -0.0027(5) 0.0019(4) 0.0005(5)
S1 0.0520(11) 0.0611(14) 0.0451(11) -0.0087(10) 0.0231(9) -0.0175(10)
S2 0.0566(12) 0.0724(15) 0.0401(10) -0.0169(10) 0.0176(9) -0.0258(11)
S3 0.0369(10) 0.0634(14) 0.0605(12) -0.0002(11) 0.0060(9) -0.0079(10)
S4 0.0572(13) 0.0512(13) 0.0732(14) -0.0109(12) 0.0130(11) -0.0015(10)
S5 0.0656(13) 0.0866(17) 0.0378(11) -0.0085(11) 0.0132(9) 0.0090(12)
S6 0.0627(13) 0.0846(17) 0.0508(12) 0.0159(12) 0.0283(10) 0.0169(12)
S7 0.0379(9) 0.0467(12) 0.0488(11) -0.0055(10) 0.0068(8) 0.0024(9)
S8 0.0488(11) 0.0507(13) 0.0479(11) -0.0123(10) 0.0063(9) 0.0046(10)
O1 0.045(3) 0.041(3) 0.029(2) -0.006(2) 0.012(2) -0.004(2)
O2 0.051(3) 0.094(4) 0.040(3) -0.026(3) 0.023(2) -0.036(3)
O3 0.032(2) 0.049(3) 0.033(2) -0.003(2) 0.0005(19) 0.006(2)
O4 0.059(3) 0.058(4) 0.060(3) -0.012(3) 0.014(3) 0.009(3)
O5 0.036(3) 0.049(3) 0.030(2) -0.007(2) 0.006(2) -0.004(2)
O6 0.071(4) 0.053(4) 0.080(4) 0.003(3) 0.016(3) -0.005(3)
O7 0.032(2) 0.059(3) 0.035(2) -0.011(2) 0.001(2) 0.000(2)
O8 0.036(3) 0.091(4) 0.158(6) -0.078(4) 0.017(3) -0.004(3)
O9 0.027(2) 0.054(3) 0.036(2) 0.002(2) 0.0055(19) 0.001(2)
O10 0.030(2) 0.055(3) 0.025(2) 0.003(2) 0.0079(19) 0.001(2)
N1 0.028(3) 0.045(4) 0.030(3) -0.002(3) 0.011(2) -0.005(3)
N2 0.036(3) 0.040(4) 0.033(3) 0.004(3) 0.013(2) -0.003(3)
N3 0.037(3) 0.047(4) 0.032(3) -0.006(3) 0.006(3) 0.005(3)
N4 0.039(3) 0.042(4) 0.033(3) -0.003(3) 0.011(3) -0.002(3)
N5 0.035(3) 0.052(4) 0.035(3) 0.004(3) 0.005(3) 0.001(3)
N6 0.029(3) 0.060(4) 0.033(3) 0.002(3) 0.004(2) 0.005(3)
N7 0.039(3) 0.043(4) 0.038(3) -0.010(3) 0.005(3) 0.007(3)
N8 0.043(3) 0.049(4) 0.023(3) -0.006(3) 0.001(2) 0.000(3)
C1 0.025(3) 0.047(5) 0.027(4) 0.010(3) 0.000(3) 0.004(3)
C2 0.037(4) 0.036(4) 0.027(3) 0.002(3) 0.008(3) 0.002(3)
C3 0.036(4) 0.048(5) 0.042(4) -0.010(4) 0.011(3) -0.013(3)
C4 0.056(5) 0.084(6) 0.031(4) -0.011(4) 0.018(3) -0.019(4)
C5 0.057(5) 0.075(6) 0.046(5) -0.001(4) 0.029(4) -0.016(4)
C6 0.039(4) 0.071(6) 0.052(5) 0.000(4) 0.015(4) -0.018(4)
C7 0.044(4) 0.040(4) 0.037(4) -0.001(3) 0.012(3) -0.007(3)
C8 0.035(4) 0.045(5) 0.034(4) 0.003(3) 0.012(3) 0.000(3)
C9 0.058(5) 0.063(5) 0.056(5) -0.011(4) 0.017(4) -0.030(4)
C10 0.061(5) 0.086(6) 0.055(5) -0.020(5) 0.023(4) -0.035(5)
C11 0.040(4) 0.046(5) 0.027(3) 0.008(4) 0.013(3) 0.013(4)
C12 0.031(4) 0.047(5) 0.031(4) 0.002(3) 0.007(3) 0.010(3)
C13 0.039(4) 0.077(6) 0.031(4) -0.003(4) 0.005(3) 0.002(4)
C14 0.053(5) 0.088(7) 0.049(5) -0.011(5) 0.016(4) 0.014(5)
C15 0.044(5) 0.101(8) 0.052(5) 0.000(5) 0.016(4) 0.020(5)
C16 0.036(4) 0.089(7) 0.051(5) -0.005(5) 0.019(3) 0.001(4)
C17 0.039(4) 0.066(5) 0.036(4) 0.004(4) 0.011(3) 0.007(4)
C18 0.042(4) 0.044(5) 0.032(4) 0.012(3) 0.016(3) -0.004(3)
C19 0.052(5) 0.063(6) 0.086(6) -0.003(5) 0.004(4) -0.017(4)
C20 0.053(5) 0.073(6) 0.077(6) -0.020(5) 0.017(4) -0.019(5)
C21 0.022(3) 0.048(5) 0.043(4) 0.003(4) 0.003(3) 0.003(3)
C22 0.028(4) 0.041(5) 0.050(5) -0.009(4) 0.007(3) 0.002(3)
C23 0.051(5) 0.048(6) 0.056(5) 0.000(5) 0.011(4) 0.017(4)
C24 0.075(6) 0.031(5) 0.105(7) -0.009(5) 0.024(5) 0.004(4)
C25 0.090(7) 0.081(8) 0.072(6) -0.034(6) 0.029(5) 0.006(6)
C26 0.077(6) 0.071(7) 0.070(6) -0.029(5) 0.029(5) -0.003(5)
C27 0.045(4) 0.054(5) 0.059(5) -0.008(4) 0.017(4) 0.001(4)
C29 0.149(10) 0.125(9) 0.043(5) 0.012(6) 0.029(6) 0.019(8)
C30 0.184(12) 0.141(10) 0.050(6) 0.014(7) 0.063(7) 0.012(9)
C28 0.027(4) 0.077(6) 0.043(4) -0.003(4) 0.006(3) 0.014(4)
C31 0.037(4) 0.045(5) 0.032(4) 0.000(4) 0.003(3) 0.000(4)
C32 0.029(4) 0.049(5) 0.037(4) -0.012(3) 0.002(3) 0.004(3)
C33 0.033(4) 0.068(6) 0.084(6) -0.027(5) 0.015(4) 0.005(4)
C34 0.046(5) 0.070(6) 0.096(7) -0.047(5) 0.016(4) -0.007(4)
C35 0.056(5) 0.062(6) 0.062(5) -0.030(4) 0.008(4) 0.012(4)
C36 0.040(4) 0.069(6) 0.058(5) -0.016(5) 0.014(4) 0.012(4)
C37 0.043(4) 0.068(6) 0.043(4) -0.012(4) 0.007(3) 0.006(4)
C38 0.040(4) 0.045(4) 0.026(3) 0.000(3) 0.009(3) 0.002(3)
C39 0.061(5) 0.055(6) 0.104(7) -0.019(5) 0.036(5) 0.007(4)
C40 0.057(5) 0.085(7) 0.086(6) -0.033(5) -0.005(5) 0.010(5)
C41 0.040(4) 0.072(6) 0.049(5) 0.000(4) 0.010(3) 0.007(4)
C42 0.043(4) 0.082(6) 0.038(4) 0.003(4) 0.011(3) -0.002(4)

loop_
_atom_type_symbol
_atom_type_description
_atom_type_scat_dispersion_real
_atom_type_scat_dispersion_imag
_atom_type_scat_source
C C 0.0033 0.0016 'International Tables Vol C Tables 4.2.6.8 and 6.1.1.4'
H H 0.0000 0.0000 'International Tables Vol C Tables 4.2.6.8 and 6.1.1.4'
N N 0.0061 0.0033 'International Tables Vol C Tables 4.2.6.8 and 6.1.1.4'
O O 0.0106 0.0060 'International Tables Vol C Tables 4.2.6.8 and 6.1.1.4'
S S 0.1246 0.1234 'International Tables Vol C Tables 4.2.6.8 and 6.1.1.4'
Mn Mn 0.3368 0.7283 'International Tables Vol C Tables 4.2.6.8 and 6.1.1.4'

loop_
_geom_angle_atom_site_label_1
_geom_angle_atom_site_label_2
_geom_angle_atom_site_label_3
_geom_angle
O9 Mn1 O3 166.93(18)
O9 Mn1 O1 90.42(17)
O3 Mn1 O1 100.04(18)
O9 Mn1 O10 80.37(17)
O3 Mn1 O10 90.56(17)
O1 Mn1 O10 166.48(18)
O9 Mn1 N2 106.13(18)
O3 Mn1 N2 84.34(18)
O1 Mn1 N2 74.85(17)
O10 Mn1 N2 98.10(18)
O9 Mn1 N4 97.56(19)
O3 Mn1 N4 74.92(19)
O1 Mn1 N4 89.39(17)
O10 Mn1 N4 101.55(17)
N2 Mn1 N4 151.38(18)
O9 Mn1 Mn2 42.18(13)
O3 Mn1 Mn2 128.45(13)
O1 Mn1 Mn2 131.45(13)
O10 Mn1 Mn2 38.23(11)
N2 Mn1 Mn2 104.23(13)
N4 Mn1 Mn2 104.09(13)
O7 Mn2 O5 173.80(19)
O7 Mn2 O10 88.56(17)
O5 Mn2 O10 93.02(18)
O7 Mn2 N8 78.71(19)
O5 Mn2 N8 101.67(19)
O10 Mn2 N8 157.3(2)
O7 Mn2 O9 98.13(18)
O5 Mn2 O9 88.07(18)
O10 Mn2 O9 74.48(15)
N8 Mn2 O9 88.64(17)
O7 Mn2 N6 97.0(2)
O5 Mn2 N6 76.8(2)
O10 Mn2 N6 102.00(17)
N8 Mn2 N6 98.21(19)
O9 Mn2 N6 164.33(19)
O7 Mn2 Mn1 95.56(13)
O5 Mn2 Mn1 89.34(13)
O10 Mn2 Mn1 37.77(11)
N8 Mn2 Mn1 124.28(15)
O9 Mn2 Mn1 36.75(10)
N6 Mn2 Mn1 137.28(13)
C8 S1 C9 94.3(3)
C8 S2 C10 95.3(3)
C18 S3 C19 95.6(3)
C18 S4 C20 96.0(3)
C28 S5 C29 96.9(4)
C28 S6 C30 96.1(4)
C38 S7 C39 95.1(3)
C38 S8 C40 94.6(3)
C1 O1 Mn1 117.9(4)
C3 O2 H2O 109.5
C11 O3 Mn1 119.1(4)
C13 O4 H4O 109.5
C21 O5 Mn2 118.3(4)
C23 O6 H6O 109.5
C31 O7 Mn2 116.5(4)
C33 O8 H8O 109.5
C41 O9 Mn1 126.9(4)
C41 O9 Mn2 129.7(4)
Mn1 O9 Mn2 101.07(17)
C42 O10 Mn1 127.2(4)
C42 O10 Mn2 121.3(3)
Mn1 O10 Mn2 104.00(18)
C1 N1 N2 111.3(5)
C8 N2 N1 112.5(5)
C8 N2 Mn1 138.0(4)
N1 N2 Mn1 109.1(3)
C11 N3 N4 110.7(5)
C18 N4 N3 112.1(5)
C18 N4 Mn1 138.2(5)
N3 N4 Mn1 109.7(4)
C21 N5 N6 111.8(5)
C28 N6 N5 112.6(6)
C28 N6 Mn2 138.2(5)
N5 N6 Mn2 108.9(4)
C31 N7 N8 111.2(5)
C38 N8 N7 114.0(5)
C38 N8 Mn2 134.2(4)
N7 N8 Mn2 110.5(4)
O1 C1 N1 125.1(6)
O1 C1 C2 118.2(6)
N1 C1 C2 116.7(6)
C7 C2 C3 118.2(6)
C7 C2 C1 120.8(6)
C3 C2 C1 121.0(6)
O2 C3 C4 117.6(6)
O2 C3 C2 123.1(6)
C4 C3 C2 119.3(6)
C5 C4 C3 120.5(6)
C5 C4 H4 119.7
C3 C4 H4 119.7
C4 C5 C6 120.8(6)
C4 C5 H5 119.6
C6 C5 H5 119.6
C7 C6 C5 119.7(6)
C7 C6 H6 120.2
C5 C6 H6 120.2
C6 C7 C2 121.4(6)
C6 C7 H7 119.3
C2 C7 H7 119.3
N2 C8 S1 121.3(5)
N2 C8 S2 122.5(5)
S1 C8 S2 116.2(4)
C10 C9 S1 108.0(5)
C10 C9 H9A 110.1
S1 C9 H9A 110.1
C10 C9 H9B 110.1
S1 C9 H9B 110.1
H9A C9 H9B 108.4
C9 C10 S2 108.2(5)
C9 C10 H10A 110.1
S2 C10 H10A 110.1
C9 C10 H10B 110.1
S2 C10 H10B 110.1
H10A C10 H10B 108.4
O3 C11 N3 125.2(6)
O3 C11 C12 117.1(6)
N3 C11 C12 117.6(6)
C17 C12 C13 118.7(6)
C17 C12 C11 120.2(6)
C13 C12 C11 120.9(6)
O4 C13 C14 115.4(7)
O4 C13 C12 123.8(6)
C14 C13 C12 120.7(7)
C13 C14 C15 118.3(7)
C13 C14 H14 120.8
C15 C14 H14 120.8
C16 C15 C14 121.1(7)
C16 C15 H15 119.5
C14 C15 H15 119.5
C17 C16 C15 119.5(7)
C17 C16 H16 120.2
C15 C16 H16 120.2
C16 C17 C12 121.5(7)
C16 C17 H17 119.3
C12 C17 H17 119.3
N4 C18 S4 124.2(5)
N4 C18 S3 120.4(5)
S4 C18 S3 115.3(4)
C20 C19 S3 109.6(5)
C20 C19 H19A 109.8
S3 C19 H19A 109.8
C20 C19 H19B 109.8
S3 C19 H19B 109.8
H19A C19 H19B 108.2
C19 C20 S4 109.1(5)
C19 C20 H20A 109.9
S4 C20 H20A 109.9
C19 C20 H20B 109.9
S4 C20 H20B 109.9
H20A C20 H20B 108.3
O5 C21 N5 122.9(6)
O5 C21 C22 118.9(6)
N5 C21 C22 118.2(6)
C23 C22 C27 119.3(7)
C23 C22 C21 122.8(7)
C27 C22 C21 117.8(7)
C22 C23 O6 123.8(7)
C22 C23 C24 120.0(8)
O6 C23 C24 116.2(8)
C25 C24 C23 119.2(8)
C25 C24 H24 120.4
C23 C24 H24 120.4
C24 C25 C26 121.6(8)
C24 C25 H25 119.2
C26 C25 H25 119.2
C27 C26 C25 119.2(8)
C27 C26 H26 120.4
C25 C26 H26 120.4
C26 C27 C22 120.6(7)
C26 C27 H27 119.7
C22 C27 H27 119.7
C30 C29 S5 112.4(7)
C30 C29 H29A 109.1
S5 C29 H29A 109.1
C30 C29 H29B 109.1
S5 C29 H29B 109.1
H29A C29 H29B 107.9
C29 C30 S6 111.8(7)
C29 C30 H30A 109.3
S6 C30 H30A 109.3
C29 C30 H30B 109.3
S6 C30 H30B 109.3
H30A C30 H30B 107.9
N6 C28 S6 122.8(6)
N6 C28 S5 120.7(6)
S6 C28 S5 116.5(4)
N7 C31 O7 122.2(6)
N7 C31 C32 120.3(6)
O7 C31 C32 117.4(6)
C37 C32 C33 117.5(6)
C37 C32 C31 120.2(6)
C33 C32 C31 122.2(6)
O8 C33 C34 117.1(7)
O8 C33 C32 121.7(7)
C34 C33 C32 121.1(6)
C35 C34 C33 119.0(7)
C35 C34 H34 120.5
C33 C34 H34 120.5
C36 C35 C34 121.0(7)
C36 C35 H35 119.5
C34 C35 H35 119.5
C37 C36 C35 119.2(6)
C37 C36 H36 120.4
C35 C36 H36 120.4
C36 C37 C32 122.0(6)
C36 C37 H37 119.0
C32 C37 H37 119.0
N8 C38 S8 121.3(5)
N8 C38 S7 121.5(5)
S8 C38 S7 117.2(4)
C40 C39 S7 110.4(5)
C40 C39 H39A 109.6
S7 C39 H39A 109.6
C40 C39 H39B 109.6
S7 C39 H39B 109.6
H39A C39 H39B 108.1
C39 C40 S8 111.9(6)
C39 C40 H40A 109.2
S8 C40 H40A 109.2
C39 C40 H40B 109.2
S8 C40 H40B 109.2
H40A C40 H40B 107.9
O9 C41 H41A 109.5
O9 C41 H41B 109.5
H41A C41 H41B 109.5
O9 C41 H41C 109.5
H41A C41 H41C 109.5
H41B C41 H41C 109.5
O10 C42 H42A 109.5
O10 C42 H42B 109.5
H42A C42 H42B 109.5
O10 C42 H42C 109.5
H42A C42 H42C 109.5
H42B C42 H42C 109.5

loop_
_geom_bond_atom_site_label_1
_geom_bond_atom_site_label_2
_geom_bond_distance
Mn1 O9 1.881(4)
Mn1 O3 1.926(4)
Mn1 O1 1.936(4)
Mn1 O10 1.947(4)
Mn1 N2 2.272(5)
Mn1 N4 2.286(5)
Mn1 Mn2 3.0847(17)
Mn2 O7 1.883(4)
Mn2 O5 1.897(4)
Mn2 O10 1.967(4)
Mn2 N8 2.098(5)
Mn2 O9 2.111(4)
Mn2 N6 2.207(5)
S1 C8 1.740(6)
S1 C9 1.816(7)
S2 C8 1.747(6)
S2 C10 1.812(7)
S3 C18 1.758(6)
S3 C19 1.796(8)
S4 C18 1.738(7)
S4 C20 1.800(8)
S5 C28 1.739(7)
S5 C29 1.771(9)
S6 C28 1.733(8)
S6 C30 1.804(9)
S7 C38 1.733(6)
S7 C39 1.812(7)
S8 C38 1.733(6)
S8 C40 1.774(8)
O1 C1 1.297(7)
O2 C3 1.349(7)
O2 H2O 0.8400
O3 C11 1.302(7)
O4 C13 1.364(8)
O4 H4O 0.8400
O5 C21 1.294(7)
O6 C23 1.372(8)
O6 H6O 0.8400
O7 C31 1.317(7)
O8 C33 1.379(7)
O8 H8O 0.8400
O9 C41 1.435(7)
O10 C42 1.423(7)
N1 C1 1.304(7)
N1 N2 1.402(6)
N2 C8 1.280(7)
N3 C11 1.315(8)
N3 N4 1.408(6)
N4 C18 1.280(7)
N5 C21 1.325(8)
N5 N6 1.410(7)
N6 C28 1.299(8)
N7 C31 1.306(7)
N7 N8 1.422(7)
N8 C38 1.286(7)
C1 C2 1.499(8)
C2 C7 1.382(8)
C2 C3 1.408(8)
C3 C4 1.380(8)
C4 C5 1.351(9)
C4 H4 0.9500
C5 C6 1.373(9)
C5 H5 0.9500
C6 C7 1.357(8)
C6 H6 0.9500
C7 H7 0.9500
C9 C10 1.515(10)
C9 H9A 0.9900
C9 H9B 0.9900
C10 H10A 0.9900
C10 H10B 0.9900
C11 C12 1.481(8)
C12 C17 1.383(9)
C12 C13 1.395(9)
C13 C14 1.389(9)
C14 C15 1.396(10)
C14 H14 0.9500
C15 C16 1.378(10)
C15 H15 0.9500
C16 C17 1.364(9)
C16 H16 0.9500
C17 H17 0.9500
C19 C20 1.508(10)
C19 H19A 0.9900
C19 H19B 0.9900
C20 H20A 0.9900
C20 H20B 0.9900
C21 C22 1.473(9)
C22 C23 1.367(9)
C22 C27 1.403(9)
C23 C24 1.401(10)
C24 C25 1.362(11)
C24 H24 0.9500
C25 C26 1.374(11)
C25 H25 0.9500
C26 C27 1.363(10)
C26 H26 0.9500
C27 H27 0.9500
C29 C30 1.499(15)
C29 H29A 0.9900
C29 H29B 0.9900
C30 H30A 0.9900
C30 H30B 0.9900
C31 C32 1.444(8)
C32 C37 1.390(8)
C32 C33 1.392(9)
C33 C34 1.391(9)
C34 C35 1.379(9)
C34 H34 0.9500
C35 C36 1.372(9)
C35 H35 0.9500
C36 C37 1.372(9)
C36 H36 0.9500
C37 H37 0.9500
C39 C40 1.479(10)
C39 H39A 0.9900
C39 H39B 0.9900
C40 H40A 0.9900
C40 H40B 0.9900
C41 H41A 0.9800
C41 H41B 0.9800
C41 H41C 0.9800
C42 H42A 0.9800
C42 H42B 0.9800
C42 H42C 0.9800
